data_9009533
loop_
_publ_author_name
'Ganiev, R. M.'
'Ilyukhin, V. V.'
'Belov, N. V.'

_publ_section_title
;
 Crystal structure of cement phase Y=Ca6[Si2O7][SiO4](OH)2
;
_journal_name_full 'Doklady Akademii Nauk SSSR'
_journal_page_first 831
_journal_page_last 834
_journal_volume 190
_journal_year 1970
_chemical_compound_source Synthetic
_chemical_formula_sum 'Ca6 H2 O13 Si3'
_chemical_name_mineral Dellaite
_space_group_IT_number 2
_symmetry_space_group_name_Hall '-P 1'
_symmetry_space_group_name_H-M 'P -1'
_cell_angle_alpha 90.75
_cell_angle_beta 97.33
_cell_angle_gamma 98.25
_cell_formula_units_Z 2
_cell_length_a 6.85
_cell_length_b 6.95
_cell_length_c 12.9
_cell_volume 602.506
_database_code_amcsd 0012449
_exptl_crystal_density_diffrn 2.948
_cod_original_formula_sum 'Ca6 Si3 O13 H2'
_cod_database_code 9009533

loop_
_space_group_symop_operation_xyz
x,y,z
-x,-y,-z

loop_
_atom_site_label
_atom_site_fract_x
_atom_site_fract_y
_atom_site_fract_z
_atom_site_U_iso_or_equiv
_atom_site_type_symbol
_atom_site_attached_hydrogens
Ca1 0.08200 0.19400 0.10300 0.00215 Ca 0
Ca2 0.19200 0.20600 0.48900 0.00215 Ca 0
Ca3 0.31500 0.19100 0.87600 0.00215 Ca 0
Ca4 0.56000 0.03400 0.32100 0.00215 Ca 0
Ca5 0.89400 0.46800 0.29100 0.00215 Ca 0
Ca6 0.59500 0.47700 0.70300 0.00215 Ca 0
Si1 0.61800 0.29100 0.09800 0.00215 Si 0
Si2 0.80900 0.28500 0.88500 0.00215 Si 0
Si3 0.71500 0.29900 0.50900 0.00215 Si 0
O1 0.61400 0.49000 0.16600 0.00215 O 0
O2 0.39400 0.18800 0.05300 0.00215 O 0
O3 0.61500 0.18400 0.80600 0.00215 O 0
O4 0.74700 0.15300 0.17400 0.00215 O 0
O5 0.98800 0.14900 0.91000 0.00215 O 0
O-H6 0.22900 0.16500 0.30000 0.00215 O 1
O7 0.85000 0.13000 0.48600 0.00215 O 0
O-H8 0.19200 0.21000 0.68500 0.00215 O 1
O9 0.53000 0.21500 0.56500 0.00215 O 0
O10 0.74300 0.33600 0.99900 0.00215 O 0
O11 0.64300 0.36800 0.39300 0.00215 O 0
O12 0.83600 0.48200 0.58100 0.00215 O 0
O13 0.11200 0.51000 0.17000 0.00215 O 0

loop_
_cod_changelog_entry_id
_cod_changelog_entry_author
_cod_changelog_entry_date
_cod_changelog_entry_text
1
;cod-tools version 3.8.0
Id: cif_guess_AMCSD_atom_types 9574 2023-05-10 09:00:05Z saulius
;
2023-05-10T18:51:53+03:00
;Derived atom types and hydrogen counts
from atom names that follow the AMCSD naming convention
(Wat == water, O-H == hydroxyl).
;

loop_
_cod_related_entry_id
_cod_related_entry_database
_cod_related_entry_code
1 AMCSD 0012449
